data_4343259
loop_
_publ_author_name
'Ren, Hai-Yun'
'Yao, Ru-Xin'
'Zhang, Xian-Ming'

_publ_section_title
;
 Enhanced Catalysis Activity in a Coordinatively Unsaturated Cobalt-MOF
 Generated via Single-Crystal-to-Single-Crystal Dehydration.
;
_journal_issue 13
_journal_name_full 'Inorganic chemistry'
_journal_page_first 6312
_journal_page_last 6318
_journal_paper_doi 10.1021/acs.inorgchem.5b00606
_journal_volume 54
_journal_year 2015
_chemical_formula_sum 'C22 H10 Co3 O10'
_chemical_formula_weight 611.09
_chemical_name_systematic
; 
 ? 
;
_space_group_IT_number 14
_symmetry_cell_setting monoclinic
_symmetry_space_group_name_Hall '-P 2ybc'
_symmetry_space_group_name_H-M 'P 1 21/c 1'
_atom_sites_solution_hydrogens geom
_atom_sites_solution_primary direct
_atom_sites_solution_secondary difmap
_audit_creation_method SHELXL-97
_cell_angle_alpha 90.00
_cell_angle_beta 102.14(3)
_cell_angle_gamma 90.00
_cell_formula_units_Z 2
_cell_length_a 10.769(3)
_cell_length_b 5.8370(19)
_cell_length_c 17.706(5)
_cell_measurement_temperature 293(2)
_cell_volume 1088.1(6)
_computing_structure_refinement 'SHELXL-97 (Sheldrick, 1997)'
_computing_structure_solution 'SHELXS-97 (Sheldrick, 1990)'
_diffrn_ambient_temperature 293(2)
_diffrn_measured_fraction_theta_full 0.898
_diffrn_measured_fraction_theta_max 0.990
_diffrn_radiation_monochromator graphite
_diffrn_radiation_source 'fine-focus sealed tube'
_diffrn_radiation_type MoK\a
_diffrn_radiation_wavelength 0.71073
_diffrn_reflns_av_R_equivalents 0.1800
_diffrn_reflns_av_sigmaI/netI 0.2745
_diffrn_reflns_limit_h_max 13
_diffrn_reflns_limit_h_min -12
_diffrn_reflns_limit_k_max 7
_diffrn_reflns_limit_k_min -6
_diffrn_reflns_limit_l_max 11
_diffrn_reflns_limit_l_min -22
_diffrn_reflns_number 4195
_diffrn_reflns_theta_full 26.37
_diffrn_reflns_theta_max 26.37
_diffrn_reflns_theta_min 3.35
_exptl_absorpt_coefficient_mu 2.319
_exptl_crystal_colour dark-violet
_exptl_crystal_density_diffrn 1.865
_exptl_crystal_density_method 'not measured'
_exptl_crystal_description pillar
_exptl_crystal_F_000 606
_exptl_crystal_size_max 0.20
_exptl_crystal_size_mid 0.15
_exptl_crystal_size_min 0.10
_refine_diff_density_max 1.019
_refine_diff_density_min -0.636
_refine_diff_density_rms 0.176
_refine_ls_extinction_method none
_refine_ls_goodness_of_fit_ref 1.068
_refine_ls_hydrogen_treatment mixed
_refine_ls_matrix_type full
_refine_ls_number_parameters 155
_refine_ls_number_reflns 2000
_refine_ls_number_restraints 0
_refine_ls_restrained_S_all 1.068
_refine_ls_R_factor_all 0.1884
_refine_ls_R_factor_gt 0.0790
_refine_ls_shift/su_max 0.000
_refine_ls_shift/su_mean 0.000
_refine_ls_structure_factor_coef Fsqd
_refine_ls_weighting_details 'calc w=1/[\s^2^(Fo^2^)+(0.1102P)^2^+0.0000P] where P=(Fo^2^+2Fc^2^)/3'
_refine_ls_weighting_scheme calc
_refine_ls_wR_factor_gt 0.1548
_refine_ls_wR_factor_ref 0.1752
_reflns_number_gt 713
_reflns_number_total 2000
_reflns_threshold_expression >2sigma(I)
_cod_data_source_file ic5b00606_si_001.cif
_cod_data_source_block 1a
_cod_depositor_comments
;
The following automatic conversions were performed:

'_symmetry_cell_setting' value 'Monoclinic' changed to 'monoclinic'
according to
/usr/data/users/saulius/crontab/automatic-downloads/rss-feeds/ACS/lib/dictionaries/cif_core.dic
dictionary named 'cif_core.dic' version 2.4.2 from 2011-04-26.

Automatic conversion script
Id: cif_fix_values 3271 2015-04-21 07:52:19Z andrius 

 Adding full bibliography for 4343258--4343259.cif.
;
_cod_original_cell_volume 1088.0(6)
_cod_original_sg_symbol_H-M P21/c
_cod_database_code 4343259

loop_
_symmetry_equiv_pos_as_xyz
'x, y, z'
'-x, y+1/2, -z+1/2'
'-x, -y, -z'
'x, -y-1/2, z-1/2'

loop_
_atom_site_label
_atom_site_type_symbol
_atom_site_fract_x
_atom_site_fract_y
_atom_site_fract_z
_atom_site_U_iso_or_equiv
_atom_site_adp_type
_atom_site_occupancy
_atom_site_symmetry_multiplicity
_atom_site_calc_flag
_atom_site_refinement_flags
Co1 Co 0.0000 0.5000 0.0000 0.0448(12) Uani 1 2 d S
Co2 Co -0.0436(3) 0.9753(5) 0.06895(15) 0.0611(12) Uani 1 1 d .
O1 O 0.0766(14) 0.851(2) 0.1664(7) 0.061(4) Uani 1 1 d .
O3 O 0.2051(14) 0.638(2) 0.4415(7) 0.063(4) Uani 1 1 d .
O5 O 0.0799(14) 0.175(2) 0.0348(7) 0.059(4) Uani 1 1 d .
O4 O 0.1364(13) 0.997(3) 0.4470(8) 0.067(4) Uani 1 1 d .
O2 O 0.1521(16) 0.606(2) 0.1019(8) 0.071(5) Uani 1 1 d .
C5 C 0.4759(18) 0.496(3) 0.3695(11) 0.051(6) Uani 1 1 d .
H5 H 0.5439 0.4620 0.4098 0.061 Uiso 1 1 calc R
C9 C 0.583(2) 0.916(3) 0.4690(11) 0.054(6) Uani 1 1 d .
H9 H 0.6438 0.8515 0.4447 0.065 Uiso 1 1 calc R
C8 C 0.4536(18) 0.847(3) 0.4382(9) 0.032(5) Uani 1 1 d .
C10 C 0.3683(19) 0.935(3) 0.4700(10) 0.040(5) Uani 1 1 d .
C11 C 0.226(2) 0.852(3) 0.4481(11) 0.044(5) Uiso 1 1 d .
C4 C 0.436(2) 0.351(4) 0.3027(12) 0.068(7) Uani 1 1 d .
H4 H 0.4739 0.2087 0.3009 0.082 Uiso 1 1 calc R
C7 C 0.3004(19) 0.750(3) 0.3020(10) 0.046(6) Uani 1 1 d .
H7 H 0.2569 0.8864 0.3050 0.056 Uiso 1 1 calc R
C6 C 0.402(2) 0.692(3) 0.3670(12) 0.050(6) Uani 1 1 d .
C2 C 0.2645(18) 0.624(3) 0.2382(11) 0.037(5) Uani 1 1 d .
C3 C 0.337(2) 0.424(3) 0.2385(10) 0.051(6) Uani 1 1 d .
H3 H 0.3202 0.3321 0.1946 0.061 Uiso 1 1 calc R
C1 C 0.158(2) 0.689(4) 0.1634(13) 0.060(6) Uani 1 1 d .

loop_
_atom_site_aniso_label
_atom_site_aniso_U_11
_atom_site_aniso_U_22
_atom_site_aniso_U_33
_atom_site_aniso_U_23
_atom_site_aniso_U_13
_atom_site_aniso_U_12
Co1 0.062(3) 0.042(2) 0.034(2) -0.0060(17) 0.0186(19) 0.015(2)
Co2 0.087(3) 0.0616(19) 0.0412(18) 0.0116(14) 0.0271(16) 0.0374(19)
O1 0.085(12) 0.067(9) 0.033(8) -0.014(7) 0.018(8) 0.014(9)
O3 0.079(12) 0.072(9) 0.047(9) -0.007(7) 0.035(8) -0.008(9)
O5 0.099(12) 0.047(8) 0.044(8) 0.002(6) 0.042(8) 0.028(8)
O4 0.050(10) 0.103(12) 0.047(9) 0.008(8) 0.010(8) -0.012(10)
O2 0.110(14) 0.063(9) 0.039(9) -0.014(7) 0.015(9) -0.021(9)
C5 0.033(13) 0.064(13) 0.050(12) 0.027(11) -0.003(10) -0.011(11)
C9 0.083(18) 0.048(11) 0.047(13) -0.007(9) 0.050(12) -0.032(12)
C8 0.051(15) 0.031(9) 0.021(9) 0.000(7) 0.021(9) -0.020(10)
C10 0.042(14) 0.045(11) 0.037(11) 0.010(8) 0.015(10) -0.004(9)
C4 0.12(2) 0.050(12) 0.045(14) -0.004(10) 0.033(14) 0.014(14)
C7 0.057(16) 0.045(11) 0.038(12) 0.014(9) 0.010(11) 0.014(10)
C6 0.077(17) 0.016(9) 0.066(15) 0.003(9) 0.034(13) -0.018(10)
C2 0.039(14) 0.019(8) 0.059(14) 0.003(8) 0.023(11) 0.006(9)
C3 0.074(17) 0.070(13) 0.014(9) -0.006(8) 0.023(10) -0.031(12)
C1 0.075(19) 0.059(14) 0.048(15) -0.015(11) 0.018(14) -0.023(14)

loop_
_atom_type_symbol
_atom_type_description
_atom_type_scat_dispersion_real
_atom_type_scat_dispersion_imag
_atom_type_scat_source
C C 0.0033 0.0016 'International Tables Vol C Tables 4.2.6.8 and 6.1.1.4'
H H 0.0000 0.0000 'International Tables Vol C Tables 4.2.6.8 and 6.1.1.4'
Co Co 0.3494 0.9721 'International Tables Vol C Tables 4.2.6.8 and 6.1.1.4'
O O 0.0106 0.0060 'International Tables Vol C Tables 4.2.6.8 and 6.1.1.4'

loop_
_geom_angle_atom_site_label_1
_geom_angle_atom_site_label_2
_geom_angle_atom_site_label_3
_geom_angle
_geom_angle_site_symmetry_1
_geom_angle_site_symmetry_3
O4 Co1 O4 180.0(12) 4_575 2_545
O4 Co1 O5 81.0(6) 4_575 .
O4 Co1 O5 99.0(6) 2_545 .
O4 Co1 O5 99.0(6) 4_575 3_565
O4 Co1 O5 81.0(6) 2_545 3_565
O5 Co1 O5 180.0(7) . 3_565
O4 Co1 O2 83.4(6) 4_575 .
O4 Co1 O2 96.6(6) 2_545 .
O5 Co1 O2 80.3(5) . .
O5 Co1 O2 99.7(5) 3_565 .
O4 Co1 O2 96.6(6) 4_575 3_565
O4 Co1 O2 83.4(6) 2_545 3_565
O5 Co1 O2 99.7(5) . 3_565
O5 Co1 O2 80.3(5) 3_565 3_565
O2 Co1 O2 180.0(9) . 3_565
O5 Co2 O3 109.3(6) 1_565 2
O5 Co2 O5 89.5(6) 1_565 3_565
O3 Co2 O5 97.3(6) 2 3_565
O5 Co2 O1 96.9(6) 1_565 .
O3 Co2 O1 129.8(6) 2 .
O5 Co2 O1 125.6(5) 3_565 .
O5 Co2 Co2 45.4(4) 1_565 3_575
O3 Co2 Co2 108.7(4) 2 3_575
O5 Co2 Co2 44.1(4) 3_565 3_575
O1 Co2 Co2 119.9(4) . 3_575
C1 O1 Co2 122.3(13) . .
C11 O3 Co2 128.6(15) . 2_545
Co2 O5 Co2 90.5(6) 1_545 3_565
Co2 O5 Co1 111.2(6) 1_545 .
Co2 O5 Co1 97.8(5) 3_565 .
C11 O4 Co1 131.0(13) . 2
C1 O2 Co1 137.6(18) . .
C6 C5 C4 112.5(18) . .
C6 C5 H5 123.7 . .
C4 C5 H5 123.7 . .
C10 C9 C8 129.5(18) 3_676 .
C10 C9 H9 115.2 3_676 .
C8 C9 H9 115.2 . .
C10 C8 C9 116.7(16) . .
C10 C8 C6 114.8(19) . .
C9 C8 C6 128.4(17) . .
C8 C10 C9 113.8(19) . 3_676
C8 C10 C11 121.2(17) . .
C9 C10 C11 124.5(18) 3_676 .
O3 C11 O4 122(2) . .
O3 C11 C10 118.1(18) . .
O4 C11 C10 119.4(16) . .
C5 C4 C3 121.0(18) . .
C5 C4 H4 119.5 . .
C3 C4 H4 119.5 . .
C2 C7 C6 125.2(18) . .
C2 C7 H7 117.4 . .
C6 C7 H7 117.4 . .
C5 C6 C7 123.4(18) . .
C5 C6 C8 110.2(19) . .
C7 C6 C8 126.0(17) . .
C7 C2 C3 113.2(18) . .
C7 C2 C1 126.5(17) . .
C3 C2 C1 120.1(17) . .
C2 C3 C4 124.3(17) . .
C2 C3 H3 117.8 . .
C4 C3 H3 117.8 . .
O2 C1 O1 116(2) . .
O2 C1 C2 123(2) . .
O1 C1 C2 120.8(17) . .

loop_
_geom_bond_atom_site_label_1
_geom_bond_atom_site_label_2
_geom_bond_distance
_geom_bond_site_symmetry_2
Co1 O4 1.902(14) 4_575
Co1 O4 1.902(14) 2_545
Co1 O5 2.122(12) .
Co1 O5 2.122(12) 3_565
Co1 O2 2.253(15) .
Co1 O2 2.253(14) 3_565
Co2 O5 1.956(14) 1_565
Co2 O3 1.956(15) 2
Co2 O5 1.999(12) 3_565
Co2 O1 2.060(14) .
Co2 Co2 2.809(5) 3_575
O1 C1 1.29(2) .
O3 C11 1.27(2) .
O3 Co2 1.956(15) 2_545
O5 Co2 1.956(14) 1_545
O5 Co2 1.999(12) 3_565
O4 C11 1.28(2) .
O4 Co1 1.902(14) 2
O2 C1 1.18(2) .
C5 C6 1.39(2) .
C5 C4 1.45(3) .
C5 H5 0.9300 .
C9 C10 1.40(2) 3_676
C9 C8 1.45(3) .
C9 H9 0.9300 .
C8 C10 1.28(2) .
C8 C6 1.56(2) .
C10 C9 1.40(2) 3_676
C10 C11 1.57(3) .
C4 C3 1.45(3) .
C4 H4 0.9300 .
C7 C2 1.34(2) .
C7 C6 1.45(3) .
C7 H7 0.9300 .
C2 C3 1.40(2) .
C2 C1 1.61(3) .
C3 H3 0.9300 .

loop_
_geom_torsion_atom_site_label_1
_geom_torsion_atom_site_label_2
_geom_torsion_atom_site_label_3
_geom_torsion_atom_site_label_4
_geom_torsion
_geom_torsion_site_symmetry_1
_geom_torsion_site_symmetry_4
O5 Co2 O1 C1 -79.7(16) 1_565 .
O3 Co2 O1 C1 158.0(15) 2 .
O5 Co2 O1 C1 14.7(18) 3_565 .
Co2 Co2 O1 C1 -38.0(17) 3_575 .
O4 Co1 O5 Co2 -159.1(7) 4_575 1_545
O4 Co1 O5 Co2 20.9(7) 2_545 1_545
O5 Co1 O5 Co2 -14(100) 3_565 1_545
O2 Co1 O5 Co2 116.1(7) . 1_545
O2 Co1 O5 Co2 -63.9(7) 3_565 1_545
O4 Co1 O5 Co2 -65.5(6) 4_575 3_565
O4 Co1 O5 Co2 114.5(6) 2_545 3_565
O5 Co1 O5 Co2 79(100) 3_565 3_565
O2 Co1 O5 Co2 -150.3(7) . 3_565
O2 Co1 O5 Co2 29.7(7) 3_565 3_565
O4 Co1 O2 C1 163(2) 4_575 .
O4 Co1 O2 C1 -17(2) 2_545 .
O5 Co1 O2 C1 -115(2) . .
O5 Co1 O2 C1 65(2) 3_565 .
O2 Co1 O2 C1 -7(3) 3_565 .
C10 C9 C8 C10 1(3) 3_676 .
C10 C9 C8 C6 175.9(18) 3_676 .
C9 C8 C10 C9 0(3) . 3_676
C6 C8 C10 C9 -176.4(15) . 3_676
C9 C8 C10 C11 -172.9(15) . .
C6 C8 C10 C11 11(2) . .
Co2 O3 C11 O4 -2(3) 2_545 .
Co2 O3 C11 C10 169.6(11) 2_545 .
Co1 O4 C11 O3 47(3) 2 .
Co1 O4 C11 C10 -123.7(16) 2 .
C8 C10 C11 O3 44(3) . .
C9 C10 C11 O3 -128(2) 3_676 .
C8 C10 C11 O4 -145.0(18) . .
C9 C10 C11 O4 43(3) 3_676 .
C6 C5 C4 C3 6(3) . .
C4 C5 C6 C7 -4(3) . .
C4 C5 C6 C8 -177.1(16) . .
C2 C7 C6 C5 1(3) . .
C2 C7 C6 C8 173.7(18) . .
C10 C8 C6 C5 -137.6(17) . .
C9 C8 C6 C5 47(2) . .
C10 C8 C6 C7 49(2) . .
C9 C8 C6 C7 -126(2) . .
C6 C7 C2 C3 -1(3) . .
C6 C7 C2 C1 -176.7(17) . .
C7 C2 C3 C4 4(3) . .
C1 C2 C3 C4 179.6(18) . .
C5 C4 C3 C2 -6(3) . .
Co1 O2 C1 O1 -40(3) . .
Co1 O2 C1 C2 145.0(16) . .
Co2 O1 C1 O2 -5(3) . .
Co2 O1 C1 C2 170.2(12) . .
C7 C2 C1 O2 159(2) . .
C3 C2 C1 O2 -16(3) . .
C7 C2 C1 O1 -16(3) . .
C3 C2 C1 O1 168.7(18) . .
